data_7228216
loop_
_publ_author_name
'Boer, Stephanie A.'
'Turner, David R.'

_publ_section_title
;
 A robust metallomacrocyclic motif for the formation interpenetrated
 coordination polymers
;
_journal_issue 17
_journal_name_full CrystEngComm
_journal_page_first 2402
_journal_paper_doi 10.1039/C7CE00498B
_journal_volume 19
_journal_year 2017
_chemical_absolute_configuration syn
_chemical_formula_moiety 'C60 H40 N8 O16 Zn2, C0.3 H2.3 O'
_chemical_formula_sum 'C60.3 H42.3 N8 O17 Zn2'
_chemical_formula_weight 1281.66
_space_group_crystal_system orthorhombic
_space_group_IT_number 18
_space_group_name_Hall 'P 2 2ab'
_space_group_name_H-M_alt 'P 21 21 2'
_symmetry_space_group_name_Hall 'P 2 2ab'
_symmetry_space_group_name_H-M 'P 21 21 2'
_atom_sites_solution_hydrogens mixed
_audit_creation_date 2017-03-10
_audit_creation_method
;
Olex2 1.2
(compiled 2017.03.02 svn.r3394 for OlexSys, GUI svn.r5324)
;
_audit_update_record
;
2017-03-13 deposited with the CCDC.
2017-03-28 downloaded from the CCDC.
;
_cell_angle_alpha 90
_cell_angle_beta 90
_cell_angle_gamma 90
_cell_formula_units_Z 4
_cell_length_a 17.345(4)
_cell_length_b 22.362(5)
_cell_length_c 13.817(3)
_cell_measurement_reflns_used 89192
_cell_measurement_temperature 100
_cell_measurement_theta_max 27.981
_cell_measurement_theta_min 1.474
_cell_volume 5359(2)
_computing_cell_refinement 'XDS (Kabsch, 1993)'
_computing_data_collection 'BluIce (McPhillips, 2002)'
_computing_data_reduction 'XDS (Kabsch, 1993)'
_computing_molecular_graphics 'Olex2 (Dolomanov et al., 2009)'
_computing_publication_material 'Olex2 (Dolomanov et al., 2009)'
_computing_structure_refinement 'ShelXL (Sheldrick, 2015)'
_computing_structure_solution 'ShelXT (Sheldrick, 2014)'
_diffrn_ambient_temperature 100
_diffrn_measured_fraction_theta_full 0.988
_diffrn_measured_fraction_theta_max 0.987
_diffrn_measurement_device_type 'ADSC Quantum 210r'
_diffrn_measurement_method 'Phi Scan'
_diffrn_radiation_monochromator 'Silicon Double Crystal'
_diffrn_radiation_type Synchrotron
_diffrn_radiation_wavelength 0.7108
_diffrn_reflns_av_R_equivalents 0.0855
_diffrn_reflns_av_unetI/netI 0.0483
_diffrn_reflns_Laue_measured_fraction_full 0.988
_diffrn_reflns_Laue_measured_fraction_max 0.987
_diffrn_reflns_limit_h_max 22
_diffrn_reflns_limit_h_min -22
_diffrn_reflns_limit_k_max 29
_diffrn_reflns_limit_k_min -29
_diffrn_reflns_limit_l_max 18
_diffrn_reflns_limit_l_min -18
_diffrn_reflns_number 89192
_diffrn_reflns_point_group_measured_fraction_full 0.991
_diffrn_reflns_point_group_measured_fraction_max 0.989
_diffrn_reflns_theta_full 26.000
_diffrn_reflns_theta_max 27.984
_diffrn_reflns_theta_min 1.474
_diffrn_source 'MX1 beamline Australian Synchrotron'
_exptl_absorpt_coefficient_mu 0.982
_exptl_absorpt_correction_type none
_exptl_crystal_colour 'clear orange'
_exptl_crystal_colour_lustre clear
_exptl_crystal_colour_primary orange
_exptl_crystal_density_diffrn 1.588
_exptl_crystal_description cube
_exptl_crystal_F_000 2624
_exptl_crystal_size_max 0.02
_exptl_crystal_size_mid 0.02
_exptl_crystal_size_min 0.02
_refine_diff_density_max 1.522
_refine_diff_density_min -1.475
_refine_diff_density_rms 0.111
_refine_ls_abs_structure_details
;
 Flack x determined using 4819 quotients [(I+)-(I-)]/[(I+)+(I-)]
 (Parsons, Flack and Wagner, Acta Cryst. B69 (2013) 249-259).
;
_refine_ls_abs_structure_Flack 0.034(5)
_refine_ls_extinction_method none
_refine_ls_goodness_of_fit_ref 1.041
_refine_ls_hydrogen_treatment constr
_refine_ls_matrix_type full
_refine_ls_number_parameters 800
_refine_ls_number_reflns 12785
_refine_ls_number_restraints 8
_refine_ls_restrained_S_all 1.041
_refine_ls_R_factor_all 0.0656
_refine_ls_R_factor_gt 0.0617
_refine_ls_shift/su_max 0.001
_refine_ls_shift/su_mean 0.000
_refine_ls_structure_factor_coef Fsqd
_refine_ls_weighting_details 'w=1/[\s^2^(Fo^2^)+(0.1289P)^2^+2.7002P] where P=(Fo^2^+2Fc^2^)/3'
_refine_ls_weighting_scheme calc
_refine_ls_wR_factor_gt 0.1750
_refine_ls_wR_factor_ref 0.1795
_reflns_Friedel_coverage 0.826
_reflns_Friedel_fraction_full 0.993
_reflns_Friedel_fraction_max 0.991
_reflns_number_gt 11756
_reflns_number_total 12785
_reflns_threshold_expression 'I > 2\s(I)'
_cod_data_source_file c7ce00498b2.cif
_cod_data_source_block 5
_cod_original_cell_volume 5359.2(19)
_cod_original_formula_sum 'C60.30 H42.30 N8 O17 Zn2'
_cod_database_code 7228216
_shelx_shelxl_version_number 2016/6
_shelx_space_group_comment
;
The symmetry employed for this shelxl refinement is uniquely defined
by the following loop, which should always be used as a source of
symmetry information in preference to the above space-group names.
They are only intended as comments.
;
_olex2_refinement_description
;
1. Fixed Uiso
 At 1.2 times of:
  All C(H) groups
 At 1.5 times of:
  All C(H,H,H) groups, All O(H,H) groups
2. Restrained distances
 C61-O17
 1.4 with sigma of 0.005
 C61-C44_$1
 3.4 with sigma of 0.04
3. Uiso/Uaniso restraints and constraints
Uanis(C61) \\sim Ueq: with sigma of 0.01 and sigma for terminal atoms of 0.02
4. Others
 Fixed Sof: H17(0.7) H17A(0.7) C61(0.3) H61A(0.3) H61B(0.3) H61C(0.3)
5.a Free rotating group:
 O17(H17,H17A)
5.b Ternary CH refined with riding coordinates:
 C2(H2), C18(H18), C22(H22), C38(H38)
5.c Me refined with riding coordinates:
 C39(H39A,H39B,H39C)
5.d Aromatic/amide H refined with riding coordinates:
 C7(H7), C8(H8), C13(H13), C14(H14), C27(H27), C28(H28), C33(H33), C34(H34),
 C41(H41), C42(H42), C44(H44), C45(H45), C46(H46), C47(H47), C49(H49), C50(H50),
  C51(H51), C52(H52), C54(H54), C55(H55), C56(H56), C57(H57), C59(H59), C60(H60)
5.e Idealised Me refined as rotating group:
 C3(H3A,H3B,H3C), C19(H19A,H19B,H19C), C23(H23A,H23B,H23C), C61(H61A,H61B,H61C)
;
_olex2_submission_special_instructions 'No special instructions were received'

loop_
_space_group_symop_operation_xyz
'x, y, z'
'-x, -y, z'
'-x+1/2, y+1/2, -z'
'x+1/2, -y+1/2, -z'

loop_
_atom_site_label
_atom_site_type_symbol
_atom_site_fract_x
_atom_site_fract_y
_atom_site_fract_z
_atom_site_U_iso_or_equiv
_atom_site_adp_type
_atom_site_occupancy
_atom_site_site_symmetry_order
_atom_site_calc_flag
_atom_site_refinement_flags_posn
_atom_site_refinement_flags_adp
_atom_site_refinement_flags_occupancy
_atom_site_disorder_assembly
_atom_site_disorder_group
Zn1 Zn 0.72730(3) 0.76715(3) 0.99115(4) 0.03133(16) Uani 1 1 d . . . . .
Zn2 Zn 0.22190(3) 0.73534(3) 0.50306(4) 0.03338(17) Uani 1 1 d . . . . .
O1 O 0.7160(3) 0.83029(19) 0.8985(3) 0.0468(10) Uani 1 1 d . . . . .
O2 O 0.8349(3) 0.8664(2) 0.9239(4) 0.0581(12) Uani 1 1 d . . . . .
O3 O 0.6371(3) 0.9316(2) 0.9754(3) 0.0535(11) Uani 1 1 d . . . . .
O4 O 0.6891(3) 0.9349(4) 0.6527(4) 0.083(2) Uani 1 1 d . . . . .
O5 O 0.2519(2) 0.8612(2) 0.8720(3) 0.0425(9) Uani 1 1 d . . . . .
O6 O 0.2902(3) 0.9075(2) 0.5558(3) 0.0491(10) Uani 1 1 d . . . . .
O7 O 0.1133(3) 0.8245(3) 0.5778(4) 0.0604(13) Uani 1 1 d . . . . .
O8 O 0.2320(3) 0.7916(2) 0.6087(3) 0.0479(10) Uani 1 1 d . . . . .
O9 O 0.2472(2) 0.65812(17) 0.5553(3) 0.0402(9) Uani 1 1 d . . . . .
O10 O 0.1269(2) 0.62551(19) 0.5770(3) 0.0410(9) Uani 1 1 d . . . . .
O11 O 0.2465(2) 0.58567(16) 0.7610(3) 0.0330(7) Uani 1 1 d . . . . .
O12 O 0.3678(2) 0.5549(2) 0.4754(3) 0.0402(9) Uani 1 1 d . . . . .
O13 O 0.7195(2) 0.61724(17) 0.7118(3) 0.0359(8) Uani 1 1 d . . . . .
O14 O 0.6057(2) 0.57494(18) 0.9998(3) 0.0406(8) Uani 1 1 d . . . . .
O15 O 0.8291(2) 0.6771(2) 0.8977(3) 0.0398(8) Uani 1 1 d . . . . .
O16 O 0.7031(2) 0.69507(16) 0.9210(3) 0.0326(7) Uani 1 1 d . . . . .
N1 N 0.6647(3) 0.9293(2) 0.8142(4) 0.0397(10) Uani 1 1 d . . . . .
N2 N 0.2701(3) 0.8874(2) 0.7146(3) 0.0397(10) Uani 1 1 d . . . . .
N3 N 0.3074(2) 0.55801(19) 0.6214(3) 0.0297(8) Uani 1 1 d . . . . .
N4 N 0.6651(3) 0.58600(19) 0.8533(3) 0.0321(9) Uani 1 1 d . . . . .
N5 N 0.6324(3) 0.7672(2) 1.0837(4) 0.0353(9) Uani 1 1 d . . . . .
N6 N 0.3188(3) 0.7457(2) 1.4166(4) 0.0363(9) Uani 1 1 d . . . . .
N7 N 0.1336(2) 0.7369(2) 0.4067(3) 0.0336(9) Uani 1 1 d . . . . .
N8 N -0.1831(2) 0.7685(2) 0.0857(3) 0.0322(8) Uani 1 1 d . . . . .
C1 C 0.7681(4) 0.8700(3) 0.8912(4) 0.0428(12) Uani 1 1 d . . . . .
C2 C 0.7483(4) 0.9271(3) 0.8341(4) 0.0428(13) Uani 1 1 d . . . . .
H2 H 0.775375 0.924511 0.770370 0.051 Uiso 1 1 calc R . . . .
C3 C 0.7776(5) 0.9829(3) 0.8849(6) 0.0605(18) Uani 1 1 d . . . . .
H3A H 0.763727 1.018317 0.846918 0.091 Uiso 1 1 calc GR . . . .
H3B H 0.833830 0.980744 0.891334 0.091 Uiso 1 1 calc GR . . . .
H3C H 0.754229 0.985726 0.949343 0.091 Uiso 1 1 calc GR . . . .
C4 C 0.6137(4) 0.9267(3) 0.8928(4) 0.0424(12) Uani 1 1 d . . . . .
C5 C 0.6410(4) 0.9294(3) 0.7173(4) 0.0480(15) Uani 1 1 d . . . . .
C6 C 0.5580(4) 0.9248(3) 0.6958(4) 0.0410(12) Uani 1 1 d . . . . .
C7 C 0.5315(4) 0.9262(3) 0.6024(4) 0.0472(14) Uani 1 1 d . . . . .
H7 H 0.566832 0.931995 0.550712 0.057 Uiso 1 1 calc R . . . .
C8 C 0.4514(4) 0.9192(3) 0.5819(4) 0.0461(14) Uani 1 1 d . . . . .
H8 H 0.433527 0.921679 0.517077 0.055 Uiso 1 1 calc R . . . .
C9 C 0.4003(3) 0.9087(2) 0.6556(4) 0.0351(11) Uani 1 1 d . . . . .
C10 C 0.4277(3) 0.9067(2) 0.7533(4) 0.0343(10) Uani 1 1 d . . . . .
C11 C 0.5068(4) 0.9161(2) 0.7741(4) 0.0370(11) Uani 1 1 d . . . . .
C12 C 0.5328(4) 0.9156(3) 0.8697(4) 0.0398(12) Uani 1 1 d . . . . .
C13 C 0.4816(4) 0.9025(3) 0.9440(4) 0.0454(13) Uani 1 1 d . . . . .
H13 H 0.499231 0.901179 1.009022 0.055 Uiso 1 1 calc R . . . .
C14 C 0.4037(4) 0.8911(3) 0.9229(4) 0.0436(13) Uani 1 1 d . . . . .
H14 H 0.369387 0.881786 0.974297 0.052 Uiso 1 1 calc R . . . .
C15 C 0.3760(3) 0.8931(2) 0.8299(4) 0.0360(11) Uani 1 1 d . . . . .
C16 C 0.2949(3) 0.8789(2) 0.8095(4) 0.0372(11) Uani 1 1 d . . . . .
C17 C 0.3171(4) 0.9023(3) 0.6355(4) 0.0415(12) Uani 1 1 d . . . . .
C18 C 0.1875(4) 0.8769(4) 0.6942(5) 0.0520(15) Uani 1 1 d . . . . .
H18 H 0.164470 0.861683 0.755819 0.062 Uiso 1 1 calc R . . . .
C19 C 0.1441(5) 0.9340(4) 0.6692(7) 0.072(3) Uani 1 1 d . . . . .
H19A H 0.137748 0.958236 0.727776 0.108 Uiso 1 1 calc GR . . . .
H19B H 0.093322 0.923780 0.642952 0.108 Uiso 1 1 calc GR . . . .
H19C H 0.173349 0.956699 0.620951 0.108 Uiso 1 1 calc GR . . . .
C20 C 0.1751(4) 0.8280(3) 0.6192(4) 0.0445(13) Uani 1 1 d . . . . .
C21 C 0.1965(3) 0.6170(2) 0.5707(4) 0.0361(11) Uani 1 1 d . . . . .
C22 C 0.2309(3) 0.5545(2) 0.5731(4) 0.0324(10) Uani 1 1 d . . . . .
H22 H 0.241579 0.543649 0.504139 0.039 Uiso 1 1 calc R . . . .
C23 C 0.1800(3) 0.5058(3) 0.6123(4) 0.0405(12) Uani 1 1 d . . . . .
H23A H 0.209842 0.468726 0.618428 0.061 Uiso 1 1 calc GR . . . .
H23B H 0.136646 0.499246 0.568106 0.061 Uiso 1 1 calc GR . . . .
H23C H 0.160375 0.517528 0.676052 0.061 Uiso 1 1 calc GR . . . .
C24 C 0.3066(3) 0.5735(2) 0.7202(3) 0.0277(9) Uani 1 1 d . . . . .
C25 C 0.3729(3) 0.5613(2) 0.5625(4) 0.0321(10) Uani 1 1 d . . . . .
C26 C 0.4466(3) 0.5726(2) 0.6125(4) 0.0289(9) Uani 1 1 d . . . . .
C27 C 0.5130(3) 0.5800(2) 0.5581(4) 0.0344(10) Uani 1 1 d . . . . .
H27 H 0.510484 0.578968 0.489487 0.041 Uiso 1 1 calc R . . . .
C28 C 0.5847(3) 0.5891(2) 0.6048(4) 0.0335(10) Uani 1 1 d . . . . .
H28 H 0.630063 0.595675 0.567762 0.040 Uiso 1 1 calc R . . . .
C29 C 0.5882(3) 0.5883(2) 0.7049(4) 0.0291(9) Uani 1 1 d . . . . .
C30 C 0.5217(3) 0.58013(18) 0.7610(3) 0.0264(8) Uani 1 1 d . . . . .
C31 C 0.4497(3) 0.57500(19) 0.7149(3) 0.0262(9) Uani 1 1 d . . . . .
C32 C 0.3822(3) 0.57349(19) 0.7698(3) 0.0273(9) Uani 1 1 d . . . . .
C33 C 0.3864(3) 0.5766(2) 0.8695(4) 0.0318(10) Uani 1 1 d . . . . .
H33 H 0.340216 0.578111 0.906399 0.038 Uiso 1 1 calc R . . . .
C34 C 0.4575(3) 0.5775(2) 0.9168(4) 0.0314(10) Uani 1 1 d . . . . .
H34 H 0.459836 0.576989 0.985525 0.038 Uiso 1 1 calc R . . . .
C35 C 0.5242(3) 0.5790(2) 0.8627(3) 0.0280(9) Uani 1 1 d . . . . .
C36 C 0.6001(3) 0.5798(2) 0.9123(4) 0.0321(10) Uani 1 1 d . . . . .
C37 C 0.6625(3) 0.5986(2) 0.7537(4) 0.0306(9) Uani 1 1 d . . . . .
C38 C 0.7406(3) 0.5938(2) 0.9012(4) 0.0359(11) Uani 1 1 d . . . . .
H38 H 0.733034 0.581374 0.970134 0.043 Uiso 1 1 calc R . . . .
C39 C 0.8043(4) 0.5533(3) 0.8606(5) 0.0480(15) Uani 1 1 d . . . . .
H39A H 0.852482 0.560750 0.895597 0.072 Uiso 1 1 calc R . . . .
H39B H 0.789326 0.511300 0.868682 0.072 Uiso 1 1 calc R . . . .
H39C H 0.811683 0.561897 0.791730 0.072 Uiso 1 1 calc R . . . .
C40 C 0.7618(3) 0.6600(2) 0.9038(4) 0.0328(10) Uani 1 1 d . . . . .
C41 C 0.5919(3) 0.7169(3) 1.0949(5) 0.0414(12) Uani 1 1 d . . . . .
H41 H 0.606190 0.683046 1.057607 0.050 Uiso 1 1 calc R . . . .
C42 C 0.5301(3) 0.7114(3) 1.1579(5) 0.0406(12) Uani 1 1 d . . . . .
H42 H 0.502194 0.674874 1.160626 0.049 Uiso 1 1 calc R . . . .
C43 C 0.5088(3) 0.7588(3) 1.2171(4) 0.0380(11) Uani 1 1 d . . . . .
C44 C 0.5531(4) 0.8106(3) 1.2083(6) 0.0564(18) Uani 1 1 d D . . . .
H44 H 0.542555 0.844057 1.248595 0.068 Uiso 1 1 calc R . . . .
C45 C 0.6129(4) 0.8136(3) 1.1405(5) 0.0497(15) Uani 1 1 d . . . . .
H45 H 0.640824 0.849976 1.134338 0.060 Uiso 1 1 calc R . . . .
C46 C 0.3542(4) 0.6962(3) 1.3828(5) 0.0504(15) Uani 1 1 d . . . . .
H46 H 0.335907 0.658139 1.402792 0.060 Uiso 1 1 calc R . . . .
C47 C 0.4171(4) 0.6990(3) 1.3191(6) 0.0524(16) Uani 1 1 d . . . . .
H47 H 0.441235 0.663217 1.297734 0.063 Uiso 1 1 calc R . . . .
C48 C 0.4443(3) 0.7550(3) 1.2867(4) 0.0372(11) Uani 1 1 d . . . . .
C49 C 0.4066(4) 0.8049(3) 1.3239(5) 0.0419(12) Uani 1 1 d . . . . .
H49 H 0.423167 0.843672 1.305131 0.050 Uiso 1 1 calc R . . . .
C50 C 0.3458(3) 0.7993(3) 1.3873(5) 0.0404(12) Uani 1 1 d . . . . .
H50 H 0.321887 0.834583 1.411331 0.048 Uiso 1 1 calc R . . . .
C51 C 0.0610(3) 0.7307(3) 0.4379(4) 0.0418(12) Uani 1 1 d . . . . .
H51 H 0.052322 0.721422 0.504101 0.050 Uiso 1 1 calc R . . . .
C52 C -0.0023(3) 0.7374(3) 0.3771(4) 0.0373(11) Uani 1 1 d . . . . .
H52 H -0.053035 0.732339 0.401732 0.045 Uiso 1 1 calc R . . . .
C53 C 0.0088(3) 0.75148(19) 0.2799(4) 0.0273(9) Uani 1 1 d . . . . .
C54 C 0.0845(3) 0.7562(2) 0.2490(4) 0.0356(10) Uani 1 1 d . . . . .
H54 H 0.095212 0.764602 0.182980 0.043 Uiso 1 1 calc R . . . .
C55 C 0.1445(3) 0.7489(2) 0.3135(4) 0.0365(11) Uani 1 1 d . . . . .
H55 H 0.195855 0.752667 0.290233 0.044 Uiso 1 1 calc R . . . .
C56 C -0.1927(3) 0.7708(3) 0.1817(4) 0.0357(10) Uani 1 1 d . . . . .
H56 H -0.243542 0.775692 0.205847 0.043 Uiso 1 1 calc R . . . .
C57 C -0.1332(3) 0.7667(2) 0.2480(4) 0.0331(9) Uani 1 1 d . . . . .
H57 H -0.143174 0.768717 0.315514 0.040 Uiso 1 1 calc R . . . .
C58 C -0.0575(3) 0.7593(2) 0.2133(4) 0.0268(9) Uani 1 1 d . . . . .
C59 C -0.0473(3) 0.7579(2) 0.1133(4) 0.0324(10) Uani 1 1 d . . . . .
H59 H 0.002913 0.753151 0.086959 0.039 Uiso 1 1 calc R . . . .
C60 C -0.1103(3) 0.7633(3) 0.0520(4) 0.0357(10) Uani 1 1 d . . . . .
H60 H -0.101920 0.763403 -0.015981 0.043 Uiso 1 1 calc R . . . .
O17 O 0.0022(4) 0.5633(3) 0.6567(6) 0.081(2) Uani 1 1 d D . . . .
H17 H 0.031196 0.588947 0.626518 0.122 Uiso 0.7 1 d G . P B .
H17A H -0.017306 0.538249 0.615120 0.122 Uiso 0.7 1 d G . P A 2
C61 C 0.011(3) 0.5453(18) 0.7538(13) 0.137(17) Uani 0.3 1 d D U P B 1
H61A H 0.023661 0.502590 0.756165 0.206 Uiso 0.3 1 calc GR . P B 1
H61B H -0.037005 0.552516 0.789124 0.206 Uiso 0.3 1 calc GR . P B 1
H61C H 0.052887 0.568294 0.783753 0.206 Uiso 0.3 1 calc GR . P B 1

loop_
_atom_site_aniso_label
_atom_site_aniso_U_11
_atom_site_aniso_U_22
_atom_site_aniso_U_33
_atom_site_aniso_U_23
_atom_site_aniso_U_13
_atom_site_aniso_U_12
Zn1 0.0289(3) 0.0291(3) 0.0359(3) 0.0006(2) -0.0055(2) -0.00209(19)
Zn2 0.0288(3) 0.0330(3) 0.0383(3) 0.0066(2) -0.0045(2) 0.0001(2)
O1 0.060(3) 0.0334(19) 0.047(2) 0.0107(17) -0.015(2) -0.0057(18)
O2 0.058(3) 0.056(3) 0.061(3) 0.010(2) -0.019(2) -0.011(2)
O3 0.059(3) 0.060(3) 0.041(2) -0.006(2) 0.001(2) -0.008(2)
O4 0.051(3) 0.155(7) 0.043(3) 0.033(4) 0.011(2) -0.009(4)
O5 0.046(2) 0.048(2) 0.0336(19) -0.0028(16) 0.0064(16) -0.0011(18)
O6 0.061(3) 0.048(2) 0.038(2) 0.0071(18) -0.004(2) 0.003(2)
O7 0.050(3) 0.057(3) 0.074(3) -0.007(3) -0.011(2) 0.003(2)
O8 0.056(3) 0.044(2) 0.043(2) -0.0022(18) -0.012(2) 0.0033(19)
O9 0.039(2) 0.0331(18) 0.049(2) 0.0139(16) -0.0068(16) 0.0015(15)
O10 0.0330(19) 0.045(2) 0.045(2) 0.0036(17) -0.0047(16) 0.0020(16)
O11 0.0306(17) 0.0345(17) 0.0339(17) 0.0001(14) 0.0020(14) 0.0001(13)
O12 0.0359(19) 0.055(2) 0.0294(18) -0.0021(16) -0.0048(15) 0.0010(17)
O13 0.0314(18) 0.0372(18) 0.0392(19) -0.0055(15) 0.0006(15) -0.0020(15)
O14 0.046(2) 0.043(2) 0.0327(18) 0.0022(16) -0.0112(17) -0.0018(16)
O15 0.0320(18) 0.053(2) 0.0343(18) -0.0024(17) -0.0080(15) -0.0033(16)
O16 0.0336(17) 0.0292(17) 0.0350(17) -0.0010(14) -0.0083(14) 0.0013(13)
N1 0.046(3) 0.036(2) 0.037(2) 0.0063(19) 0.002(2) -0.003(2)
N2 0.048(3) 0.038(2) 0.033(2) -0.0033(17) 0.002(2) 0.005(2)
N3 0.0277(19) 0.0304(19) 0.0309(19) 0.0005(15) -0.0067(16) -0.0007(15)
N4 0.034(2) 0.0254(18) 0.037(2) -0.0042(16) -0.0106(17) -0.0030(16)
N5 0.029(2) 0.034(2) 0.042(2) -0.001(2) -0.0040(17) -0.0004(17)
N6 0.030(2) 0.035(2) 0.044(2) 0.0073(18) 0.0011(18) -0.0012(17)
N7 0.0277(19) 0.031(2) 0.042(2) 0.0084(18) -0.0030(17) -0.0004(16)
N8 0.0281(19) 0.032(2) 0.036(2) -0.0003(17) -0.0048(16) -0.0041(16)
C1 0.061(4) 0.034(3) 0.033(2) 0.003(2) -0.006(3) -0.007(2)
C2 0.050(3) 0.039(3) 0.039(3) 0.010(2) 0.000(2) 0.000(2)
C3 0.070(5) 0.034(3) 0.077(5) 0.010(3) 0.002(4) -0.015(3)
C4 0.056(3) 0.037(3) 0.034(3) 0.005(2) 0.003(2) -0.002(2)
C5 0.052(3) 0.061(4) 0.031(3) 0.016(3) 0.008(2) 0.001(3)
C6 0.051(3) 0.041(3) 0.031(3) 0.011(2) 0.007(2) 0.007(2)
C7 0.056(4) 0.054(4) 0.032(3) 0.014(2) 0.009(3) 0.012(3)
C8 0.061(4) 0.049(3) 0.028(2) 0.013(2) 0.007(2) 0.016(3)
C9 0.045(3) 0.029(2) 0.031(2) 0.0014(18) 0.006(2) 0.006(2)
C10 0.051(3) 0.0234(19) 0.029(2) 0.0009(18) 0.010(2) 0.0059(19)
C11 0.052(3) 0.026(2) 0.033(3) 0.0021(18) 0.010(2) 0.005(2)
C12 0.053(3) 0.031(2) 0.035(3) 0.000(2) 0.006(2) 0.004(2)
C13 0.057(4) 0.049(3) 0.030(2) -0.003(2) 0.006(2) -0.002(3)
C14 0.056(3) 0.048(3) 0.027(2) -0.002(2) 0.012(2) 0.000(3)
C15 0.048(3) 0.027(2) 0.033(2) -0.0030(18) 0.009(2) 0.003(2)
C16 0.046(3) 0.030(2) 0.036(3) -0.006(2) 0.003(2) 0.006(2)
C17 0.060(4) 0.033(3) 0.032(3) 0.006(2) 0.003(2) 0.006(2)
C18 0.050(3) 0.068(4) 0.037(3) -0.006(3) 0.000(3) 0.006(3)
C19 0.064(5) 0.072(5) 0.081(6) -0.032(4) -0.031(4) 0.034(4)
C20 0.051(3) 0.045(3) 0.037(3) 0.008(2) 0.001(2) -0.001(3)
C21 0.039(3) 0.035(3) 0.035(3) 0.002(2) -0.009(2) 0.002(2)
C22 0.030(2) 0.033(2) 0.034(2) 0.0031(18) -0.007(2) -0.0032(18)
C23 0.042(3) 0.039(3) 0.040(3) 0.004(2) -0.008(2) -0.007(2)
C24 0.028(2) 0.024(2) 0.031(2) 0.0026(16) -0.0016(18) -0.0008(16)
C25 0.036(2) 0.029(2) 0.032(2) 0.0012(18) -0.005(2) 0.0019(18)
C26 0.031(2) 0.026(2) 0.030(2) -0.0023(17) -0.0076(18) -0.0003(17)
C27 0.038(3) 0.037(3) 0.029(2) -0.0015(19) -0.001(2) -0.001(2)
C28 0.031(2) 0.038(2) 0.032(2) -0.004(2) 0.0004(19) 0.0021(19)
C29 0.032(2) 0.025(2) 0.030(2) -0.0017(17) -0.0045(18) 0.0009(17)
C30 0.032(2) 0.0169(17) 0.030(2) 0.0005(16) -0.0056(18) 0.0014(15)
C31 0.031(2) 0.0187(19) 0.029(2) 0.0022(15) -0.0024(17) 0.0003(16)
C32 0.032(2) 0.0200(18) 0.030(2) 0.0006(16) -0.0035(17) 0.0003(16)
C33 0.035(2) 0.031(2) 0.029(2) 0.0017(18) -0.0004(19) 0.0019(19)
C34 0.039(3) 0.027(2) 0.028(2) 0.0008(17) -0.0031(19) -0.0010(18)
C35 0.032(2) 0.023(2) 0.030(2) 0.0000(16) -0.0069(18) -0.0017(16)
C36 0.036(2) 0.026(2) 0.034(2) -0.0019(18) -0.009(2) -0.0016(18)
C37 0.030(2) 0.026(2) 0.035(2) -0.0051(19) -0.006(2) -0.0005(16)
C38 0.032(2) 0.035(2) 0.041(3) -0.005(2) -0.014(2) 0.0049(19)
C39 0.045(3) 0.046(3) 0.052(3) -0.016(3) -0.017(3) 0.015(3)
C40 0.037(3) 0.035(2) 0.027(2) -0.0013(18) -0.0093(19) 0.0001(19)
C41 0.041(3) 0.038(3) 0.045(3) -0.001(2) -0.002(2) -0.004(2)
C42 0.041(3) 0.034(3) 0.048(3) -0.003(2) 0.007(2) -0.007(2)
C43 0.034(2) 0.038(3) 0.042(3) 0.004(2) 0.000(2) 0.005(2)
C44 0.055(4) 0.044(3) 0.071(4) -0.019(3) 0.024(3) -0.007(3)
C45 0.047(3) 0.038(3) 0.064(4) 0.000(3) 0.011(3) -0.012(2)
C46 0.054(4) 0.038(3) 0.060(4) 0.011(3) 0.018(3) 0.000(3)
C47 0.056(4) 0.034(3) 0.066(4) 0.006(3) 0.024(3) 0.004(3)
C48 0.030(2) 0.039(3) 0.043(3) 0.001(2) 0.003(2) -0.002(2)
C49 0.043(3) 0.029(2) 0.053(3) 0.002(2) 0.002(3) -0.007(2)
C50 0.037(3) 0.031(2) 0.053(3) -0.003(2) 0.001(2) 0.002(2)
C51 0.035(3) 0.050(3) 0.041(3) 0.017(3) -0.001(2) -0.006(2)
C52 0.028(2) 0.046(3) 0.039(3) 0.009(2) 0.0000(19) -0.008(2)
C53 0.027(2) 0.0199(19) 0.035(2) 0.0039(16) -0.0024(18) -0.0027(15)
C54 0.031(2) 0.041(3) 0.035(2) 0.003(2) 0.000(2) -0.0031(19)
C55 0.027(2) 0.039(3) 0.043(3) 0.002(2) -0.002(2) -0.0022(19)
C56 0.025(2) 0.044(3) 0.039(3) 0.001(2) -0.0024(19) -0.004(2)
C57 0.025(2) 0.040(2) 0.035(2) 0.000(2) 0.0007(18) -0.0010(18)
C58 0.024(2) 0.022(2) 0.034(2) 0.0017(16) -0.0025(17) -0.0033(16)
C59 0.025(2) 0.038(2) 0.034(2) -0.001(2) -0.0005(18) -0.0036(18)
C60 0.033(2) 0.043(3) 0.031(2) -0.005(2) -0.0055(19) -0.005(2)
O17 0.053(3) 0.070(4) 0.120(6) -0.029(4) 0.023(3) -0.016(3)
C61 0.11(2) 0.12(3) 0.18(3) 0.02(2) 0.07(2) -0.01(2)

loop_
_atom_type_symbol
_atom_type_description
_atom_type_scat_dispersion_real
_atom_type_scat_dispersion_imag
_atom_type_scat_source
C C 0.0030 0.0020 'International Tables Vol C Tables 4.2.6.8 and 6.1.1.4'
H H 0.0000 0.0000 'International Tables Vol C Tables 4.2.6.8 and 6.1.1.4'
N N 0.0070 0.0030 'International Tables Vol C Tables 4.2.6.8 and 6.1.1.4'
O O 0.0120 0.0060 'International Tables Vol C Tables 4.2.6.8 and 6.1.1.4'
Zn Zn 0.3120 1.4670 'International Tables Vol C Tables 4.2.6.8 and 6.1.1.4'

loop_
_geom_angle_atom_site_label_1
_geom_angle_atom_site_label_2
_geom_angle_atom_site_label_3
_geom_angle
_geom_angle_site_symmetry_1
_geom_angle_site_symmetry_3
O1 Zn1 O16 104.94(17) . .
O1 Zn1 N5 109.2(2) . .
O1 Zn1 N8 119.81(19) . 1_656
O16 Zn1 N5 97.87(18) . .
O16 Zn1 N8 120.20(17) . 1_656
N8 Zn1 N5 102.11(18) 1_656 .
O8 Zn2 N6 106.8(2) . 1_554
O8 Zn2 N7 123.48(19) . .
O9 Zn2 O8 106.24(19) . .
O9 Zn2 N6 97.60(18) . 1_554
O9 Zn2 N7 115.74(18) . .
N7 Zn2 N6 103.40(18) . 1_554
C1 O1 Zn1 119.7(4) . .
C20 O8 Zn2 115.3(4) . .
C21 O9 Zn2 123.1(3) . .
C40 O16 Zn1 115.0(3) . .
C4 N1 C2 118.3(5) . .
C5 N1 C2 117.8(5) . .
C5 N1 C4 123.8(5) . .
C16 N2 C17 125.8(5) . .
C16 N2 C18 117.2(5) . .
C17 N2 C18 116.9(5) . .
C24 N3 C22 116.1(4) . .
C25 N3 C22 117.8(4) . .
C25 N3 C24 123.9(4) . .
C36 N4 C37 124.4(4) . .
C36 N4 C38 117.7(4) . .
C37 N4 C38 116.4(4) . .
C41 N5 Zn1 119.1(4) . .
C41 N5 C45 116.7(5) . .
C45 N5 Zn1 123.8(4) . .
C46 N6 Zn2 118.4(4) . 1_556
C50 N6 Zn2 123.6(4) . 1_556
C50 N6 C46 117.9(5) . .
C51 N7 Zn2 119.8(4) . .
C55 N7 Zn2 122.1(4) . .
C55 N7 C51 117.8(5) . .
C56 N8 Zn1 123.0(3) . 1_454
C56 N8 C60 117.4(4) . .
C60 N8 Zn1 119.5(4) . 1_454
O1 C1 C2 117.6(6) . .
O2 C1 O1 125.9(6) . .
O2 C1 C2 116.5(5) . .
N1 C2 C1 110.0(5) . .
N1 C2 H2 107.3 . .
N1 C2 C3 112.8(6) . .
C1 C2 H2 107.3 . .
C3 C2 C1 111.8(5) . .
C3 C2 H2 107.3 . .
C2 C3 H3A 109.5 . .
C2 C3 H3B 109.5 . .
C2 C3 H3C 109.5 . .
H3A C3 H3B 109.5 . .
H3A C3 H3C 109.5 . .
H3B C3 H3C 109.5 . .
O3 C4 N1 120.9(6) . .
O3 C4 C12 122.7(6) . .
N1 C4 C12 116.3(5) . .
O4 C5 N1 119.7(6) . .
O4 C5 C6 121.6(6) . .
N1 C5 C6 118.6(5) . .
C7 C6 C5 121.1(6) . .
C7 C6 C11 120.9(6) . .
C11 C6 C5 118.0(5) . .
C6 C7 H7 119.6 . .
C6 C7 C8 120.7(6) . .
C8 C7 H7 119.6 . .
C7 C8 H8 119.9 . .
C9 C8 C7 120.1(6) . .
C9 C8 H8 119.9 . .
C8 C9 C10 119.5(6) . .
C8 C9 C17 120.6(5) . .
C10 C9 C17 119.9(5) . .
C11 C10 C9 120.5(5) . .
C11 C10 C15 119.4(5) . .
C15 C10 C9 120.1(5) . .
C6 C11 C10 118.3(5) . .
C12 C11 C6 121.5(6) . .
C12 C11 C10 120.2(5) . .
C11 C12 C4 121.1(5) . .
C13 C12 C4 119.3(6) . .
C13 C12 C11 119.6(6) . .
C12 C13 H13 120.0 . .
C12 C13 C14 120.0(6) . .
C14 C13 H13 120.0 . .
C13 C14 H14 119.2 . .
C15 C14 C13 121.6(5) . .
C15 C14 H14 119.2 . .
C10 C15 C16 120.5(5) . .
C14 C15 C10 119.0(6) . .
C14 C15 C16 120.5(5) . .
O5 C16 N2 121.7(6) . .
O5 C16 C15 121.7(5) . .
N2 C16 C15 116.6(5) . .
O6 C17 N2 120.7(6) . .
O6 C17 C9 122.8(6) . .
N2 C17 C9 116.4(5) . .
N2 C18 H18 106.2 . .
N2 C18 C19 112.8(7) . .
N2 C18 C20 112.5(6) . .
C19 C18 H18 106.2 . .
C20 C18 H18 106.2 . .
C20 C18 C19 112.2(6) . .
C18 C19 H19A 109.5 . .
C18 C19 H19B 109.5 . .
C18 C19 H19C 109.5 . .
H19A C19 H19B 109.5 . .
H19A C19 H19C 109.5 . .
H19B C19 H19C 109.5 . .
O7 C20 O8 125.5(6) . .
O7 C20 C18 119.4(6) . .
O8 C20 C18 115.0(6) . .
O9 C21 C22 113.0(5) . .
O10 C21 O9 125.0(5) . .
O10 C21 C22 121.8(5) . .
N3 C22 C21 108.1(4) . .
N3 C22 H22 106.0 . .
N3 C22 C23 113.6(4) . .
C21 C22 H22 106.0 . .
C23 C22 C21 116.3(5) . .
C23 C22 H22 106.0 . .
C22 C23 H23A 109.5 . .
C22 C23 H23B 109.5 . .
C22 C23 H23C 109.5 . .
H23A C23 H23B 109.5 . .
H23A C23 H23C 109.5 . .
H23B C23 H23C 109.5 . .
O11 C24 N3 120.8(5) . .
O11 C24 C32 123.0(4) . .
N3 C24 C32 116.2(4) . .
O12 C25 N3 120.7(5) . .
O12 C25 C26 123.1(5) . .
N3 C25 C26 116.2(4) . .
C27 C26 C25 119.2(4) . .
C27 C26 C31 120.3(5) . .
C31 C26 C25 120.4(5) . .
C26 C27 H27 120.0 . .
C26 C27 C28 120.1(5) . .
C28 C27 H27 120.0 . .
C27 C28 H28 120.3 . .
C29 C28 C27 119.4(5) . .
C29 C28 H28 120.3 . .
C28 C29 C30 121.2(5) . .
C28 C29 C37 119.6(5) . .
C30 C29 C37 119.2(4) . .
C29 C30 C31 119.4(4) . .
C29 C30 C35 122.0(4) . .
C31 C30 C35 118.6(4) . .
C30 C31 C26 119.3(4) . .
C32 C31 C26 120.6(4) . .
C32 C31 C30 120.1(4) . .
C31 C32 C24 119.4(4) . .
C33 C32 C24 120.6(4) . .
C33 C32 C31 119.8(5) . .
C32 C33 H33 119.5 . .
C32 C33 C34 121.0(5) . .
C34 C33 H33 119.5 . .
C33 C34 H34 120.4 . .
C35 C34 C33 119.2(5) . .
C35 C34 H34 120.4 . .
C30 C35 C36 119.3(5) . .
C34 C35 C30 121.1(4) . .
C34 C35 C36 119.6(4) . .
O14 C36 N4 121.5(5) . .
O14 C36 C35 121.9(5) . .
N4 C36 C35 116.5(4) . .
O13 C37 N4 120.5(5) . .
O13 C37 C29 123.0(5) . .
N4 C37 C29 116.5(4) . .
N4 C38 H38 106.2 . .
N4 C38 C39 113.8(4) . .
N4 C38 C40 109.8(4) . .
C39 C38 H38 106.2 . .
C40 C38 H38 106.2 . .
C40 C38 C39 114.1(5) . .
C38 C39 H39A 109.5 . .
C38 C39 H39B 109.5 . .
C38 C39 H39C 109.5 . .
H39A C39 H39B 109.5 . .
H39A C39 H39C 109.5 . .
H39B C39 H39C 109.5 . .
O15 C40 O16 124.4(5) . .
O15 C40 C38 121.8(5) . .
O16 C40 C38 113.5(4) . .
N5 C41 H41 118.1 . .
N5 C41 C42 123.8(6) . .
C42 C41 H41 118.1 . .
C41 C42 H42 119.8 . .
C41 C42 C43 120.5(5) . .
C43 C42 H42 119.8 . .
C42 C43 C44 115.8(5) . .
C42 C43 C48 122.8(5) . .
C44 C43 C48 121.4(6) . .
C43 C44 H44 119.8 . .
C43 C44 C45 120.4(6) . .
C45 C44 H44 119.8 . .
N5 C45 C44 122.7(6) . .
N5 C45 H45 118.7 . .
C44 C45 H45 118.7 . .
N6 C46 H46 118.8 . .
N6 C46 C47 122.3(6) . .
C47 C46 H46 118.8 . .
C46 C47 H47 120.1 . .
C46 C47 C48 119.9(6) . .
C48 C47 H47 120.1 . .
C47 C48 C43 120.7(5) . .
C49 C48 C43 123.4(5) . .
C49 C48 C47 115.9(5) . .
C48 C49 H49 119.2 . .
C50 C49 C48 121.5(5) . .
C50 C49 H49 119.2 . .
N6 C50 C49 122.4(5) . .
N6 C50 H50 118.8 . .
C49 C50 H50 118.8 . .
N7 C51 H51 118.7 . .
N7 C51 C52 122.5(5) . .
C52 C51 H51 118.7 . .
C51 C52 H52 120.1 . .
C51 C52 C53 119.8(5) . .
C53 C52 H52 120.1 . .
C52 C53 C58 121.1(4) . .
C54 C53 C52 116.5(5) . .
C54 C53 C58 122.3(5) . .
C53 C54 H54 119.8 . .
C55 C54 C53 120.5(5) . .
C55 C54 H54 119.8 . .
N7 C55 C54 122.8(5) . .
N7 C55 H55 118.6 . .
C54 C55 H55 118.6 . .
N8 C56 H56 117.9 . .
N8 C56 C57 124.2(5) . .
C57 C56 H56 117.9 . .
C56 C57 H57 120.7 . .
C56 C57 C58 118.6(5) . .
C58 C57 H57 120.7 . .
C57 C58 C53 121.7(5) . .
C59 C58 C53 121.0(4) . .
C59 C58 C57 117.3(4) . .
C58 C59 H59 119.9 . .
C60 C59 C58 120.3(5) . .
C60 C59 H59 119.9 . .
N8 C60 C59 122.2(5) . .
N8 C60 H60 118.9 . .
C59 C60 H60 118.9 . .
H17 O17 H17A 109.4 . .
C61 O17 H17 125.5 . .
O17 C61 H61A 109.5 . .
O17 C61 H61B 109.5 . .
O17 C61 H61C 109.5 . .
H61A C61 H61B 109.5 . .
H61A C61 H61C 109.5 . .
H61B C61 H61C 109.5 . .

loop_
_geom_bond_atom_site_label_1
_geom_bond_atom_site_label_2
_geom_bond_distance
_geom_bond_site_symmetry_2
Zn1 O1 1.916(4) .
Zn1 O16 1.927(4) .
Zn1 N5 2.085(5) .
Zn1 N8 2.030(4) 1_656
Zn2 O8 1.935(4) .
Zn2 O9 1.922(4) .
Zn2 N6 2.076(5) 1_554
Zn2 N7 2.029(4) .
O1 C1 1.271(7) .
O2 C1 1.247(8) .
O3 C4 1.216(8) .
O4 C5 1.228(8) .
O5 C16 1.208(7) .
O6 C17 1.201(7) .
O7 C20 1.218(8) .
O8 C20 1.287(8) .
O9 C21 1.289(7) .
O10 C21 1.226(7) .
O11 C24 1.217(6) .
O12 C25 1.215(6) .
O13 C37 1.219(6) .
O14 C36 1.217(7) .
O15 C40 1.232(7) .
O16 C40 1.306(6) .
N1 C2 1.478(8) .
N1 C4 1.402(8) .
N1 C5 1.401(8) .
N2 C16 1.394(7) .
N2 C17 1.403(8) .
N2 C18 1.478(9) .
N3 C22 1.486(6) .
N3 C24 1.409(6) .
N3 C25 1.399(7) .
N4 C36 1.398(7) .
N4 C37 1.405(7) .
N4 C38 1.477(6) .
N5 C41 1.334(7) .
N5 C45 1.345(8) .
N6 C46 1.350(8) .
N6 C50 1.348(7) .
N7 C51 1.339(7) .
N7 C55 1.330(7) .
N8 C56 1.337(7) .
N8 C60 1.352(7) .
C1 C2 1.539(8) .
C2 H2 1.0000 .
C2 C3 1.519(9) .
C3 H3A 0.9800 .
C3 H3B 0.9800 .
C3 H3C 0.9800 .
C4 C12 1.460(10) .
C5 C6 1.474(10) .
C6 C7 1.370(8) .
C6 C11 1.414(7) .
C7 H7 0.9500 .
C7 C8 1.426(10) .
C8 H8 0.9500 .
C8 C9 1.370(8) .
C9 C10 1.431(8) .
C9 C17 1.477(9) .
C10 C11 1.418(9) .
C10 C15 1.420(7) .
C11 C12 1.397(8) .
C12 C13 1.388(8) .
C13 H13 0.9500 .
C13 C14 1.405(10) .
C14 H14 0.9500 .
C14 C15 1.372(8) .
C15 C16 1.469(9) .
C18 H18 1.0000 .
C18 C19 1.523(11) .
C18 C20 1.521(10) .
C19 H19A 0.9800 .
C19 H19B 0.9800 .
C19 H19C 0.9800 .
C21 C22 1.521(7) .
C22 H22 1.0000 .
C22 C23 1.505(7) .
C23 H23A 0.9800 .
C23 H23B 0.9800 .
C23 H23C 0.9800 .
C24 C32 1.479(7) .
C25 C26 1.475(7) .
C26 C27 1.385(8) .
C26 C31 1.418(7) .
C27 H27 0.9500 .
C27 C28 1.415(7) .
C28 H28 0.9500 .
C28 C29 1.385(7) .
C29 C30 1.401(7) .
C29 C37 1.473(7) .
C30 C31 1.406(7) .
C30 C35 1.406(7) .
C31 C32 1.396(7) .
C32 C33 1.381(7) .
C33 H33 0.9500 .
C33 C34 1.396(7) .
C34 H34 0.9500 .
C34 C35 1.379(7) .
C35 C36 1.485(7) .
C38 H38 1.0000 .
C38 C39 1.535(8) .
C38 C40 1.527(7) .
C39 H39A 0.9800 .
C39 H39B 0.9800 .
C39 H39C 0.9800 .
C41 H41 0.9500 .
C41 C42 1.385(9) .
C42 H42 0.9500 .
C42 C43 1.389(8) .
C43 C44 1.396(9) .
C43 C48 1.478(8) .
C44 H44 0.9500 .
C44 C45 1.399(9) .
C45 H45 0.9500 .
C46 H46 0.9500 .
C46 C47 1.402(9) .
C47 H47 0.9500 .
C47 C48 1.412(8) .
C48 C49 1.392(8) .
C49 H49 0.9500 .
C49 C50 1.376(9) .
C50 H50 0.9500 .
C51 H51 0.9500 .
C51 C52 1.390(8) .
C52 H52 0.9500 .
C52 C53 1.392(7) .
C53 C54 1.385(7) .
C53 C58 1.484(7) .
C54 H54 0.9500 .
C54 C55 1.379(8) .
C55 H55 0.9500 .
C56 H56 0.9500 .
C56 C57 1.383(7) .
C57 H57 0.9500 .
C57 C58 1.407(6) .
C58 C59 1.394(7) .
C59 H59 0.9500 .
C59 C60 1.387(7) .
C60 H60 0.9500 .
O17 H17 0.8700 .
O17 H17A 0.8700 .
O17 C61 1.410(7) .
C61 H61A 0.9800 .
C61 H61B 0.9800 .
C61 H61C 0.9800 .

loop_
_geom_torsion_atom_site_label_1
_geom_torsion_atom_site_label_2
_geom_torsion_atom_site_label_3
_geom_torsion_atom_site_label_4
_geom_torsion
_geom_torsion_site_symmetry_1
Zn1 O1 C1 O2 16.1(9) .
Zn1 O1 C1 C2 -165.9(4) .
Zn1 O16 C40 O15 -26.2(6) .
Zn1 O16 C40 C38 148.3(3) .
Zn1 N5 C41 C42 176.9(5) .
Zn1 N5 C45 C44 -174.0(6) .
Zn1 N8 C56 C57 174.2(4) 1_454
Zn1 N8 C60 C59 -173.4(4) 1_454
Zn2 O8 C20 O7 10.4(9) .
Zn2 O8 C20 C18 -172.9(4) .
Zn2 O9 C21 O10 -18.5(8) .
Zn2 O9 C21 C22 157.0(4) .
Zn2 N6 C46 C47 175.9(6) 1_556
Zn2 N6 C50 C49 -174.8(5) 1_556
Zn2 N7 C51 C52 173.4(5) .
Zn2 N7 C55 C54 -173.2(4) .
O1 C1 C2 N1 11.1(8) .
O1 C1 C2 C3 137.1(6) .
O2 C1 C2 N1 -170.8(6) .
O2 C1 C2 C3 -44.7(8) .
O3 C4 C12 C11 173.7(6) .
O3 C4 C12 C13 -8.3(9) .
O4 C5 C6 C7 0.4(12) .
O4 C5 C6 C11 177.4(8) .
O9 C21 C22 N3 37.6(6) .
O9 C21 C22 C23 166.7(5) .
O10 C21 C22 N3 -146.7(5) .
O10 C21 C22 C23 -17.6(8) .
O11 C24 C32 C31 -163.0(4) .
O11 C24 C32 C33 12.1(7) .
O12 C25 C26 C27 4.0(8) .
O12 C25 C26 C31 -175.0(5) .
N1 C4 C12 C11 -8.9(8) .
N1 C4 C12 C13 169.2(5) .
N1 C5 C6 C7 178.3(6) .
N1 C5 C6 C11 -4.6(9) .
N2 C18 C20 O7 -161.8(6) .
N2 C18 C20 O8 21.2(8) .
N3 C24 C32 C31 17.5(6) .
N3 C24 C32 C33 -167.4(4) .
N3 C25 C26 C27 -176.2(4) .
N3 C25 C26 C31 4.8(7) .
N4 C38 C40 O15 -146.6(5) .
N4 C38 C40 O16 38.7(6) .
N5 C41 C42 C43 -2.7(10) .
N6 C46 C47 C48 -1.3(12) .
N7 C51 C52 C53 -0.5(10) .
N8 C56 C57 C58 -0.2(8) .
C2 N1 C4 O3 10.7(9) .
C2 N1 C4 C12 -166.8(5) .
C2 N1 C5 O4 -8.6(10) .
C2 N1 C5 C6 173.4(5) .
C4 N1 C2 C1 57.0(7) .
C4 N1 C2 C3 -68.5(7) .
C4 N1 C5 O4 176.2(7) .
C4 N1 C5 C6 -1.8(9) .
C4 C12 C13 C14 -179.4(6) .
C5 N1 C2 C1 -118.5(6) .
C5 N1 C2 C3 116.0(6) .
C5 N1 C4 O3 -174.1(6) .
C5 N1 C4 C12 8.4(8) .
C5 C6 C7 C8 177.2(6) .
C5 C6 C11 C10 -174.7(5) .
C5 C6 C11 C12 4.1(9) .
C6 C7 C8 C9 -2.3(10) .
C6 C11 C12 C4 2.8(8) .
C6 C11 C12 C13 -175.2(6) .
C7 C6 C11 C10 2.3(8) .
C7 C6 C11 C12 -178.9(6) .
C7 C8 C9 C10 1.7(9) .
C7 C8 C9 C17 179.0(6) .
C8 C9 C10 C11 0.9(8) .
C8 C9 C10 C15 -177.0(5) .
C8 C9 C17 O6 -2.1(9) .
C8 C9 C17 N2 175.5(5) .
C9 C10 C11 C6 -2.9(7) .
C9 C10 C11 C12 178.3(5) .
C9 C10 C15 C14 179.7(5) .
C9 C10 C15 C16 2.3(7) .
C10 C9 C17 O6 175.1(5) .
C10 C9 C17 N2 -7.2(8) .
C10 C11 C12 C4 -178.4(5) .
C10 C11 C12 C13 3.6(8) .
C10 C15 C16 O5 172.2(5) .
C10 C15 C16 N2 -8.5(7) .
C11 C6 C7 C8 0.3(10) .
C11 C10 C15 C14 1.8(8) .
C11 C10 C15 C16 -175.6(5) .
C11 C12 C13 C14 -1.4(9) .
C12 C13 C14 C15 -0.6(10) .
C13 C14 C15 C10 0.4(9) .
C13 C14 C15 C16 177.8(6) .
C14 C15 C16 O5 -5.1(8) .
C14 C15 C16 N2 174.2(5) .
C15 C10 C11 C6 175.1(5) .
C15 C10 C11 C12 -3.8(7) .
C16 N2 C17 O6 178.4(5) .
C16 N2 C17 C9 0.6(8) .
C16 N2 C18 C19 111.8(7) .
C16 N2 C18 C20 -120.0(6) .
C17 N2 C16 O5 -173.7(5) .
C17 N2 C16 C15 7.0(8) .
C17 N2 C18 C19 -71.3(7) .
C17 N2 C18 C20 56.9(8) .
C17 C9 C10 C11 -176.4(5) .
C17 C9 C10 C15 5.7(7) .
C18 N2 C16 O5 2.9(8) .
C18 N2 C16 C15 -176.4(5) .
C18 N2 C17 O6 1.8(8) .
C18 N2 C17 C9 -175.9(5) .
C19 C18 C20 O7 -33.3(10) .
C19 C18 C20 O8 149.7(7) .
C22 N3 C24 O11 -3.1(7) .
C22 N3 C24 C32 176.5(4) .
C22 N3 C25 O12 -7.9(7) .
C22 N3 C25 C26 172.3(4) .
C24 N3 C22 C21 66.1(5) .
C24 N3 C22 C23 -64.6(6) .
C24 N3 C25 O12 -170.3(5) .
C24 N3 C25 C26 9.9(7) .
C24 C32 C33 C34 -179.1(4) .
C25 N3 C22 C21 -97.7(5) .
C25 N3 C22 C23 131.6(5) .
C25 N3 C24 O11 159.6(5) .
C25 N3 C24 C32 -20.8(7) .
C25 C26 C27 C28 -178.1(5) .
C25 C26 C31 C30 174.0(4) .
C25 C26 C31 C32 -7.3(7) .
C26 C27 C28 C29 2.4(8) .
C26 C31 C32 C24 -4.1(6) .
C26 C31 C32 C33 -179.2(4) .
C27 C26 C31 C30 -5.0(7) .
C27 C26 C31 C32 173.7(4) .
C27 C28 C29 C30 -1.7(8) .
C27 C28 C29 C37 -179.0(5) .
C28 C29 C30 C31 -2.5(7) .
C28 C29 C30 C35 179.8(5) .
C28 C29 C37 O13 11.9(7) .
C28 C29 C37 N4 -168.2(5) .
C29 C30 C31 C26 5.8(6) .
C29 C30 C31 C32 -173.0(4) .
C29 C30 C35 C34 172.9(4) .
C29 C30 C35 C36 -6.8(7) .
C30 C29 C37 O13 -165.5(5) .
C30 C29 C37 N4 14.3(6) .
C30 C31 C32 C24 174.6(4) .
C30 C31 C32 C33 -0.5(7) .
C30 C35 C36 O14 -175.0(5) .
C30 C35 C36 N4 4.5(6) .
C31 C26 C27 C28 0.9(7) .
C31 C30 C35 C34 -4.8(7) .
C31 C30 C35 C36 175.5(4) .
C31 C32 C33 C34 -4.0(7) .
C32 C33 C34 C35 4.1(7) .
C33 C34 C35 C30 0.4(7) .
C33 C34 C35 C36 -179.8(4) .
C34 C35 C36 O14 5.2(7) .
C34 C35 C36 N4 -175.3(4) .
C35 C30 C31 C26 -176.5(4) .
C35 C30 C31 C32 4.8(6) .
C36 N4 C37 O13 162.5(5) .
C36 N4 C37 C29 -17.4(7) .
C36 N4 C38 C39 132.5(5) .
C36 N4 C38 C40 -98.2(5) .
C37 N4 C36 O14 -172.4(5) .
C37 N4 C36 C35 8.1(7) .
C37 N4 C38 C39 -61.1(7) .
C37 N4 C38 C40 68.1(6) .
C37 C29 C30 C31 174.9(4) .
C37 C29 C30 C35 -2.8(7) .
C38 N4 C36 O14 -7.3(7) .
C38 N4 C36 C35 173.2(4) .
C38 N4 C37 O13 -2.8(7) .
C38 N4 C37 C29 177.3(4) .
C39 C38 C40 O15 -17.5(7) .
C39 C38 C40 O16 167.9(4) .
C41 N5 C45 C44 -0.3(10) .
C41 C42 C43 C44 0.0(9) .
C41 C42 C43 C48 -179.0(6) .
C42 C43 C44 C45 2.3(11) .
C42 C43 C48 C47 20.4(10) .
C42 C43 C48 C49 -159.2(6) .
C43 C44 C45 N5 -2.3(12) .
C43 C48 C49 C50 178.8(6) .
C44 C43 C48 C47 -158.6(7) .
C44 C43 C48 C49 21.8(10) .
C45 N5 C41 C42 2.8(9) .
C46 N6 C50 C49 0.9(9) .
C46 C47 C48 C43 -178.0(7) .
C46 C47 C48 C49 1.7(11) .
C47 C48 C49 C50 -0.8(9) .
C48 C43 C44 C45 -178.6(7) .
C48 C49 C50 N6 -0.5(10) .
C50 N6 C46 C47 0.0(10) .
C51 N7 C55 C54 1.2(9) .
C51 C52 C53 C54 2.0(8) .
C51 C52 C53 C58 -179.5(5) .
C52 C53 C54 C55 -1.9(8) .
C52 C53 C58 C57 14.9(7) .
C52 C53 C58 C59 -163.1(5) .
C53 C54 C55 N7 0.3(9) .
C53 C58 C59 C60 177.9(5) .
C54 C53 C58 C57 -166.7(5) .
C54 C53 C58 C59 15.3(7) .
C55 N7 C51 C52 -1.1(9) .
C56 N8 C60 C59 2.8(8) .
C56 C57 C58 C53 -176.9(5) .
C56 C57 C58 C59 1.2(7) .
C57 C58 C59 C60 -0.2(7) .
C58 C53 C54 C55 179.6(5) .
C58 C59 C60 N8 -1.8(8) .
C60 N8 C56 C57 -1.8(8) .
